data_4315826
loop_
_publ_author_name
'Zhengxing Zhang'
'Lixin Zhang'
'Yanrong Li'
'Longcheng Hong'
'Zhenxia Chen'
'Xigeng Zhou'

_publ_contact_author_address
;Department of Chemistry
Molecular Catalysis and Innovative Material Laboratory 
Fudan University
Shanghai 200433
State Key Laboratory of Organometallic Chemistry
Shanghai 200032
People's Republic of China
;
_publ_contact_author_email xgzhou@fudan.edu.cn
_publ_contact_author_name 'Zhou, Xigeng'
_publ_section_title
;
 Activation of Bis(guanidinate)lanthanide Alkyl and Aryl Complexes on
 Elemental Sulfur: Synthesis and Characterization of
 Bis(guanidinate)lanthanide Thiolates and Disulfides
;
_journal_name_full 'Inorganic Chemistry'
_journal_page_first 5715
_journal_page_last 5722
_journal_paper_doi 10.1021/ic100617n
_journal_volume 49
_journal_year 2010
_chemical_formula_sum 'C84 H178 N12 S2 Si8 Yb2'
_chemical_formula_weight 1991.30
_chemical_name_systematic
; 
 ? 
;
_space_group_IT_number 41
_symmetry_cell_setting orthorhombic
_symmetry_space_group_name_Hall 'A 2 -2ab'
_symmetry_space_group_name_H-M 'A e a 2'
_atom_sites_solution_hydrogens geom
_atom_sites_solution_primary direct
_atom_sites_solution_secondary difmap
_audit_creation_method SHELXL-97
_cell_angle_alpha 90.00
_cell_angle_beta 90.00
_cell_angle_gamma 90.00
_cell_formula_units_Z 4
_cell_length_a 19.462(7)
_cell_length_b 21.004(7)
_cell_length_c 29.844(10)
_cell_measurement_reflns_used 864
_cell_measurement_temperature 293(2)
_cell_measurement_theta_max 20.975
_cell_measurement_theta_min 2.495
_cell_volume 12200(7)
_computing_cell_refinement 'Bruker SMART'
_computing_data_collection 'Bruker SMART'
_computing_data_reduction 'Bruker SHELXTL'
_computing_molecular_graphics 'Bruker SHELXTL'
_computing_publication_material 'Bruker SHELXTL'
_computing_structure_refinement 'SHELXL-97 (Sheldrick, 1997)'
_computing_structure_solution 'SHELXS-97 (Sheldrick, 1990)'
_diffrn_ambient_temperature 293(2)
_diffrn_measured_fraction_theta_full 0.999
_diffrn_measured_fraction_theta_max 0.999
_diffrn_measurement_device_type 'CCD area detector'
_diffrn_measurement_method 'phi and omega scans'
_diffrn_radiation_monochromator graphite
_diffrn_radiation_source 'fine-focus sealed tube'
_diffrn_radiation_type MoK\a
_diffrn_radiation_wavelength 0.71073
_diffrn_reflns_av_R_equivalents 0.0530
_diffrn_reflns_av_sigmaI/netI 0.1027
_diffrn_reflns_limit_h_max 23
_diffrn_reflns_limit_h_min -11
_diffrn_reflns_limit_k_max 24
_diffrn_reflns_limit_k_min -24
_diffrn_reflns_limit_l_max 35
_diffrn_reflns_limit_l_min -35
_diffrn_reflns_number 24757
_diffrn_reflns_theta_full 25.01
_diffrn_reflns_theta_max 25.01
_diffrn_reflns_theta_min 1.36
_exptl_absorpt_coefficient_mu 1.674
_exptl_absorpt_correction_T_max 0.8505
_exptl_absorpt_correction_T_min 0.7307
_exptl_absorpt_correction_type multi-scan
_exptl_absorpt_process_details sadabs
_exptl_crystal_colour red
_exptl_crystal_density_diffrn 1.084
_exptl_crystal_density_method 'not measured'
_exptl_crystal_description block
_exptl_crystal_F_000 4200
_exptl_crystal_size_max 0.20
_exptl_crystal_size_mid 0.15
_exptl_crystal_size_min 0.10
_refine_diff_density_max 2.419
_refine_diff_density_min -1.164
_refine_diff_density_rms 0.076
_refine_ls_abs_structure_details 'Flack H D (1983), Acta Cryst. A39, 876-881'
_refine_ls_abs_structure_Flack -0.017(8)
_refine_ls_extinction_method none
_refine_ls_goodness_of_fit_ref 0.984
_refine_ls_hydrogen_treatment constr
_refine_ls_matrix_type full
_refine_ls_number_parameters 488
_refine_ls_number_reflns 10701
_refine_ls_number_restraints 69
_refine_ls_restrained_S_all 0.992
_refine_ls_R_factor_all 0.0891
_refine_ls_R_factor_gt 0.0405
_refine_ls_shift/su_max 0.002
_refine_ls_shift/su_mean 0.000
_refine_ls_structure_factor_coef Fsqd
_refine_ls_weighting_details 'calc w=1/[\s^2^(Fo^2^)+(0.0000P)^2^+0.0000P] where P=(Fo^2^+2Fc^2^)/3'
_refine_ls_weighting_scheme calc
_refine_ls_wR_factor_gt 0.0521
_refine_ls_wR_factor_ref 0.0548
_reflns_number_gt 5380
_reflns_number_total 10701
_reflns_threshold_expression >2sigma(I)
_cod_data_source_file ic100617n_si_001_10.cif
_cod_data_source_block f60627a-Complex5-Yb
_cod_depositor_comments
;
The following automatic conversions were performed:

'_symmetry_cell_setting' value 'Orthorhombic' changed to
'orthorhombic' according to the built-in table from CIF Core
dictionary named 'cif_core.dic' version 2.4.1 from 2010-06-29.

Automatic conversion script
Id: cif_fix_values 1646 2011-03-28 12:23:43Z adriana 

2021-08-29
Space group name changed to comply with IUCR recomendations
                 miguel
;
_cod_original_sg_symbol_H-M 'A b a 2'
_cod_database_code 4315826

loop_
_symmetry_equiv_pos_as_xyz
'x, y, z'
'-x, -y, z'
'x+1/2, -y+1/2, z'
'-x+1/2, y+1/2, z'
'x, y+1/2, z+1/2'
'-x, -y+1/2, z+1/2'
'x+1/2, -y+1, z+1/2'
'-x+1/2, y+1, z+1/2'

loop_
_atom_site_label
_atom_site_type_symbol
_atom_site_fract_x
_atom_site_fract_y
_atom_site_fract_z
_atom_site_U_iso_or_equiv
_atom_site_adp_type
_atom_site_occupancy
_atom_site_symmetry_multiplicity
_atom_site_calc_flag
_atom_site_refinement_flags
_atom_site_disorder_assembly
_atom_site_disorder_group
Yb1 Yb 0.0000 0.5000 0.421106(11) 0.0482(2) Uani 1 2 d S . .
Yb2 Yb 0.0000 0.5000 0.579315(10) 0.0407(2) Uani 1 2 d SU . .
S1 S 0.06557(9) 0.53731(8) 0.50069(14) 0.0701(5) Uani 1 1 d U . .
Si1 Si 0.0152(2) 0.25647(15) 0.37901(10) 0.0847(12) Uani 1 1 d . . .
Si2 Si 0.06912(17) 0.32879(14) 0.29675(10) 0.0876(10) Uani 1 1 d . . .
Si3 Si 0.14282(17) 0.36887(15) 0.70349(11) 0.0774(10) Uani 1 1 d . . .
Si4 Si 0.22595(19) 0.37466(15) 0.61681(11) 0.0777(9) Uani 1 1 d . . .
N1 N -0.0357(5) 0.4176(3) 0.3755(3) 0.067(3) Uani 1 1 d . . .
N2 N 0.0734(4) 0.4190(4) 0.3988(3) 0.062(3) Uani 1 1 d . . .
N3 N 0.0349(3) 0.3267(3) 0.3509(2) 0.061(2) Uani 1 1 d . . .
N4 N 0.0957(3) 0.4941(4) 0.62570(17) 0.0551(16) Uani 1 1 d . . .
N5 N 0.0466(4) 0.4007(3) 0.6034(3) 0.048(2) Uani 1 1 d . . .
N6 N 0.1518(4) 0.3915(3) 0.6475(3) 0.062(2) Uani 1 1 d . . .
C1 C 0.0253(6) 0.3898(5) 0.3748(3) 0.060(3) Uani 1 1 d . . .
C2 C -0.0958(5) 0.3910(5) 0.3501(3) 0.070(3) Uani 1 1 d . . .
H2A H -0.0838 0.3484 0.3393 0.084 Uiso 1 1 calc R . .
C3 C -0.1543(6) 0.3857(6) 0.3804(4) 0.103(5) Uani 1 1 d . . .
H3A H -0.1654 0.4274 0.3923 0.124 Uiso 1 1 calc R . .
H3B H -0.1423 0.3582 0.4053 0.124 Uiso 1 1 calc R . .
C4 C -0.2182(7) 0.3579(7) 0.3555(5) 0.129(6) Uani 1 1 d . . .
H4A H -0.2075 0.3160 0.3439 0.155 Uiso 1 1 calc R . .
H4B H -0.2563 0.3538 0.3763 0.155 Uiso 1 1 calc R . .
C5 C -0.2381(8) 0.4001(7) 0.3184(5) 0.147(7) Uani 1 1 d . . .
H5A H -0.2490 0.4422 0.3297 0.177 Uiso 1 1 calc R . .
H5B H -0.2783 0.3833 0.3032 0.177 Uiso 1 1 calc R . .
C6 C -0.1781(7) 0.4035(7) 0.2864(4) 0.114(5) Uani 1 1 d . . .
H6A H -0.1898 0.4301 0.2610 0.137 Uiso 1 1 calc R . .
H6B H -0.1673 0.3612 0.2753 0.137 Uiso 1 1 calc R . .
C7 C -0.1145(6) 0.4317(5) 0.3111(4) 0.091(4) Uani 1 1 d . . .
H7A H -0.0759 0.4341 0.2905 0.109 Uiso 1 1 calc R . .
H7B H -0.1249 0.4744 0.3213 0.109 Uiso 1 1 calc R . .
C8 C 0.1443(5) 0.3891(4) 0.4008(3) 0.061(3) Uani 1 1 d . . .
H8A H 0.1459 0.3522 0.3807 0.074 Uiso 1 1 calc R . .
C9 C 0.1999(5) 0.4344(5) 0.3884(4) 0.089(4) Uani 1 1 d . . .
H9A H 0.1936 0.4478 0.3576 0.106 Uiso 1 1 calc R . .
H9B H 0.1968 0.4719 0.4073 0.106 Uiso 1 1 calc R . .
C10 C 0.2665(6) 0.4068(6) 0.3932(5) 0.130(5) Uani 1 1 d . . .
H10A H 0.3007 0.4385 0.3857 0.156 Uiso 1 1 calc R . .
H10B H 0.2709 0.3721 0.3720 0.156 Uiso 1 1 calc R . .
C11 C 0.2820(5) 0.3809(6) 0.4408(5) 0.120(5) Uani 1 1 d . . .
H11A H 0.3267 0.3605 0.4413 0.144 Uiso 1 1 calc R . .
H11B H 0.2822 0.4156 0.4623 0.144 Uiso 1 1 calc R . .
C12 C 0.2255(6) 0.3325(6) 0.4528(4) 0.139(5) Uani 1 1 d . . .
H12A H 0.2273 0.2962 0.4328 0.166 Uiso 1 1 calc R . .
H12B H 0.2313 0.3175 0.4833 0.166 Uiso 1 1 calc R . .
C13 C 0.1569(5) 0.3676(5) 0.4478(3) 0.088(3) Uani 1 1 d . . .
H13A H 0.1198 0.3397 0.4570 0.106 Uiso 1 1 calc R . .
H13B H 0.1566 0.4044 0.4675 0.106 Uiso 1 1 calc R . .
C14 C -0.0237(6) 0.2712(4) 0.4339(3) 0.122(5) Uani 1 1 d . . .
H14A H -0.0663 0.2936 0.4301 0.183 Uiso 1 1 calc R . .
H14B H 0.0070 0.2963 0.4518 0.183 Uiso 1 1 calc R . .
H14C H -0.0322 0.2313 0.4487 0.183 Uiso 1 1 calc R . .
C15 C -0.0456(6) 0.2101(4) 0.3473(3) 0.145(5) Uani 1 1 d . . .
H15A H -0.0257 0.1986 0.3190 0.218 Uiso 1 1 calc R . .
H15B H -0.0864 0.2347 0.3423 0.218 Uiso 1 1 calc R . .
H15C H -0.0570 0.1722 0.3637 0.218 Uiso 1 1 calc R . .
C16 C 0.0935(6) 0.2089(5) 0.3873(4) 0.192(7) Uani 1 1 d . . .
H16A H 0.1137 0.1994 0.3588 0.289 Uiso 1 1 calc R . .
H16B H 0.0820 0.1699 0.4023 0.289 Uiso 1 1 calc R . .
H16C H 0.1256 0.2325 0.4052 0.289 Uiso 1 1 calc R . .
C17 C 0.0123(7) 0.2931(5) 0.2563(3) 0.179(5) Uani 1 1 d U . .
H17A H -0.0309 0.3150 0.2566 0.269 Uiso 1 1 calc R . .
H17B H 0.0053 0.2491 0.2637 0.269 Uiso 1 1 calc R . .
H17C H 0.0324 0.2962 0.2270 0.269 Uiso 1 1 calc R . .
C18 C 0.1461(7) 0.2823(6) 0.2928(5) 0.199(8) Uani 1 1 d U . .
H18A H 0.1793 0.2978 0.3139 0.299 Uiso 1 1 calc R . .
H18B H 0.1644 0.2855 0.2630 0.299 Uiso 1 1 calc R . .
H18C H 0.1358 0.2385 0.2993 0.299 Uiso 1 1 calc R . .
C19 C 0.0881(6) 0.4109(5) 0.2778(4) 0.128(5) Uani 1 1 d U . .
H19A H 0.1223 0.4294 0.2970 0.193 Uiso 1 1 calc R . .
H19B H 0.0469 0.4360 0.2791 0.193 Uiso 1 1 calc R . .
H19C H 0.1049 0.4099 0.2476 0.193 Uiso 1 1 calc R . .
C20 C 0.0970(5) 0.4286(5) 0.6243(3) 0.055(3) Uani 1 1 d . . .
C21 C 0.1453(4) 0.5282(4) 0.6537(3) 0.056(2) Uani 1 1 d . . .
H21A H 0.1786 0.4981 0.6663 0.067 Uiso 1 1 calc R . .
C22 C 0.1818(5) 0.5785(5) 0.6287(3) 0.069(3) Uani 1 1 d . . .
H22A H 0.1483 0.6056 0.6140 0.083 Uiso 1 1 calc R . .
H22B H 0.2098 0.5589 0.6056 0.083 Uiso 1 1 calc R . .
C23 C 0.2280(8) 0.6200(6) 0.6585(6) 0.123(6) Uani 1 1 d . . .
H23A H 0.2625 0.5935 0.6727 0.147 Uiso 1 1 calc R . .
H23B H 0.2515 0.6513 0.6401 0.147 Uiso 1 1 calc R . .
C24 C 0.1884(6) 0.6525(6) 0.6928(4) 0.100(4) Uani 1 1 d . . .
H24A H 0.1575 0.6831 0.6791 0.120 Uiso 1 1 calc R . .
H24B H 0.2189 0.6751 0.7130 0.120 Uiso 1 1 calc R . .
C25 C 0.1461(6) 0.6012(6) 0.7194(4) 0.099(5) Uani 1 1 d . . .
H25A H 0.1779 0.5752 0.7365 0.118 Uiso 1 1 calc R . .
H25B H 0.1165 0.6229 0.7406 0.118 Uiso 1 1 calc R . .
C26 C 0.1042(5) 0.5597(5) 0.6919(3) 0.071(4) Uani 1 1 d . . .
H26A H 0.0668 0.5842 0.6791 0.085 Uiso 1 1 calc R . .
H26B H 0.0844 0.5268 0.7106 0.085 Uiso 1 1 calc R . .
C27 C 0.0412(5) 0.3320(3) 0.5978(3) 0.056(3) Uani 1 1 d . . .
H27A H 0.0748 0.3122 0.6179 0.067 Uiso 1 1 calc R . .
C28 C -0.0281(5) 0.3068(5) 0.6100(4) 0.082(3) Uani 1 1 d . . .
H28A H -0.0374 0.3167 0.6412 0.099 Uiso 1 1 calc R . .
H28B H -0.0626 0.3279 0.5919 0.099 Uiso 1 1 calc R . .
C29 C -0.0337(7) 0.2367(5) 0.6034(4) 0.112(5) Uani 1 1 d . . .
H29A H -0.0034 0.2153 0.6244 0.135 Uiso 1 1 calc R . .
H29B H -0.0804 0.2234 0.6099 0.135 Uiso 1 1 calc R . .
C30 C -0.0158(9) 0.2171(4) 0.5576(4) 0.144(7) Uani 1 1 d . . .
H30A H -0.0162 0.1710 0.5557 0.173 Uiso 1 1 calc R . .
H30B H -0.0499 0.2334 0.5369 0.173 Uiso 1 1 calc R . .
C31 C 0.0517(6) 0.2406(4) 0.5448(4) 0.094(4) Uani 1 1 d . . .
H31A H 0.0867 0.2195 0.5625 0.113 Uiso 1 1 calc R . .
H31B H 0.0601 0.2309 0.5135 0.113 Uiso 1 1 calc R . .
C32 C 0.0555(5) 0.3088(4) 0.5518(3) 0.065(3) Uani 1 1 d . . .
H32A H 0.0232 0.3291 0.5315 0.078 Uiso 1 1 calc R . .
H32B H 0.1011 0.3229 0.5433 0.078 Uiso 1 1 calc R . .
C33 C 0.1693(5) 0.2835(4) 0.7109(3) 0.094(4) Uani 1 1 d . . .
H33A H 0.1434 0.2571 0.6908 0.141 Uiso 1 1 calc R . .
H33B H 0.1607 0.2705 0.7412 0.141 Uiso 1 1 calc R . .
H33C H 0.2174 0.2792 0.7045 0.141 Uiso 1 1 calc R . .
C34 C 0.0545(5) 0.3826(5) 0.7231(3) 0.100(4) Uani 1 1 d . . .
H34A H 0.0231 0.3585 0.7049 0.150 Uiso 1 1 calc R . .
H34B H 0.0438 0.4270 0.7207 0.150 Uiso 1 1 calc R . .
H34C H 0.0505 0.3693 0.7537 0.150 Uiso 1 1 calc R . .
C35 C 0.1938(5) 0.4205(5) 0.7432(3) 0.127(5) Uani 1 1 d . . .
H35A H 0.1810 0.4642 0.7390 0.190 Uiso 1 1 calc R . .
H35B H 0.2419 0.4155 0.7371 0.190 Uiso 1 1 calc R . .
H35C H 0.1843 0.4080 0.7735 0.190 Uiso 1 1 calc R . .
C36 C 0.2317(5) 0.2894(3) 0.5999(3) 0.108(4) Uani 1 1 d . . .
H36A H 0.1921 0.2783 0.5823 0.163 Uiso 1 1 calc R . .
H36B H 0.2334 0.2631 0.6262 0.163 Uiso 1 1 calc R . .
H36C H 0.2725 0.2829 0.5825 0.163 Uiso 1 1 calc R . .
C37 C 0.2320(5) 0.4276(3) 0.5695(3) 0.091(3) Uani 1 1 d . . .
H37A H 0.2281 0.4709 0.5796 0.137 Uiso 1 1 calc R . .
H37B H 0.1956 0.4185 0.5488 0.137 Uiso 1 1 calc R . .
H37C H 0.2755 0.4218 0.5550 0.137 Uiso 1 1 calc R . .
C38 C 0.3007(5) 0.3931(5) 0.6500(3) 0.128(5) Uani 1 1 d . . .
H38A H 0.2991 0.4370 0.6590 0.192 Uiso 1 1 calc R . .
H38B H 0.3414 0.3858 0.6325 0.192 Uiso 1 1 calc R . .
H38C H 0.3015 0.3664 0.6761 0.192 Uiso 1 1 calc R . .
C39 C 0.1309(4) 0.5969(5) 0.5036(6) 0.132(4) Uani 1 1 d DU . .
H39A H 0.1182 0.6303 0.4828 0.158 Uiso 1 1 calc R . .
H39B H 0.1288 0.6153 0.5334 0.158 Uiso 1 1 calc R . .
C40 C 0.1989(5) 0.5817(5) 0.4954(6) 0.151(5) Uani 1 1 d DU . .
H40A H 0.2033 0.5667 0.4648 0.182 Uiso 1 1 calc R . .
H40B H 0.2127 0.5473 0.5151 0.182 Uiso 1 1 calc R . .
C41 C 0.2490(5) 0.6403(5) 0.5025(8) 0.185(6) Uani 1 1 d DU . .
H41A H 0.2359 0.6758 0.4835 0.222 Uiso 1 1 calc R . .
H41B H 0.2485 0.6542 0.5335 0.222 Uiso 1 1 calc R . .
C42 C 0.3134(6) 0.6171(8) 0.4906(8) 0.312(11) Uani 1 1 d DU . .
H42A H 0.3470 0.6502 0.4940 0.468 Uiso 1 1 calc R . .
H42B H 0.3125 0.6031 0.4600 0.468 Uiso 1 1 calc R . .
H42C H 0.3251 0.5819 0.5097 0.468 Uiso 1 1 calc R . .

loop_
_atom_site_aniso_label
_atom_site_aniso_U_11
_atom_site_aniso_U_22
_atom_site_aniso_U_33
_atom_site_aniso_U_23
_atom_site_aniso_U_13
_atom_site_aniso_U_12
Yb1 0.0509(6) 0.0498(5) 0.0437(5) 0.000 0.000 -0.0060(5)
Yb2 0.0454(5) 0.0379(4) 0.0388(5) 0.000 0.000 -0.0038(5)
S1 0.0690(12) 0.0919(12) 0.0493(10) -0.003(3) -0.013(3) -0.0295(10)
Si1 0.118(4) 0.062(2) 0.074(2) -0.0068(16) 0.005(2) 0.000(2)
Si2 0.124(3) 0.074(2) 0.065(2) -0.0286(17) 0.016(2) -0.008(2)
Si3 0.085(3) 0.078(2) 0.069(2) 0.0315(18) -0.012(2) 0.006(2)
Si4 0.068(2) 0.076(2) 0.088(2) -0.003(2) -0.009(2) 0.0117(19)
N1 0.067(6) 0.066(6) 0.068(6) 0.008(5) -0.014(5) 0.004(5)
N2 0.074(7) 0.068(6) 0.044(5) 0.002(4) -0.022(5) -0.023(5)
N3 0.075(5) 0.048(4) 0.062(5) -0.018(4) -0.004(4) 0.004(4)
N4 0.073(4) 0.037(4) 0.055(4) 0.005(5) 0.001(3) 0.004(5)
N5 0.053(6) 0.031(4) 0.059(6) 0.000(4) -0.011(5) 0.005(4)
N6 0.050(6) 0.044(5) 0.091(6) 0.003(4) -0.009(5) 0.008(4)
C1 0.071(9) 0.080(8) 0.029(5) 0.001(5) 0.007(5) 0.010(6)
C2 0.087(9) 0.072(7) 0.051(6) -0.019(5) -0.011(6) -0.019(6)
C3 0.087(11) 0.176(13) 0.048(8) 0.029(8) -0.005(8) -0.016(9)
C4 0.082(11) 0.210(18) 0.095(11) -0.011(11) -0.020(9) -0.082(11)
C5 0.112(13) 0.208(16) 0.122(15) 0.001(12) -0.057(12) -0.021(13)
C6 0.121(13) 0.156(13) 0.065(10) -0.008(9) -0.028(9) -0.036(11)
C7 0.090(10) 0.113(11) 0.069(10) -0.003(9) 0.019(8) -0.012(9)
C8 0.052(7) 0.077(7) 0.055(7) 0.010(5) -0.017(5) 0.015(5)
C9 0.027(6) 0.124(10) 0.115(11) 0.004(8) -0.016(7) -0.001(7)
C10 0.077(10) 0.191(14) 0.121(12) 0.016(11) 0.043(10) -0.006(9)
C11 0.052(8) 0.165(12) 0.142(13) -0.014(10) -0.013(8) 0.040(8)
C12 0.098(10) 0.236(16) 0.082(9) 0.034(10) -0.016(8) 0.091(11)
C13 0.066(8) 0.109(8) 0.091(9) -0.024(7) 0.010(7) 0.000(7)
C14 0.177(16) 0.071(7) 0.119(11) 0.004(8) 0.017(9) 0.006(8)
C15 0.265(16) 0.059(6) 0.112(9) 0.004(6) -0.024(9) -0.048(8)
C16 0.195(13) 0.081(8) 0.302(19) 0.073(10) 0.078(14) 0.085(9)
C17 0.253(15) 0.205(11) 0.080(7) -0.031(8) 0.002(13) -0.098(13)
C18 0.242(18) 0.201(14) 0.155(14) -0.029(12) 0.102(13) 0.125(14)
C19 0.162(13) 0.141(12) 0.082(10) -0.008(8) 0.043(10) 0.006(10)
C20 0.059(8) 0.074(7) 0.034(6) 0.000(6) 0.016(5) 0.009(6)
C21 0.064(6) 0.044(5) 0.059(6) 0.013(4) -0.023(5) -0.008(4)
C22 0.055(8) 0.063(7) 0.089(9) 0.014(7) 0.002(6) 0.011(6)
C23 0.125(14) 0.059(8) 0.18(2) -0.001(10) -0.028(13) -0.043(9)
C24 0.091(10) 0.097(10) 0.111(11) -0.024(8) -0.033(8) -0.005(8)
C25 0.113(11) 0.102(10) 0.080(11) -0.025(8) -0.020(9) -0.012(9)
C26 0.091(10) 0.080(8) 0.042(8) 0.004(6) -0.043(7) -0.002(7)
C27 0.065(6) 0.017(4) 0.085(7) 0.004(4) -0.004(5) 0.006(4)
C28 0.078(8) 0.068(8) 0.100(9) -0.002(7) 0.007(7) -0.018(6)
C29 0.133(12) 0.036(6) 0.167(14) -0.006(9) 0.011(11) -0.007(7)
C30 0.25(2) 0.017(5) 0.166(12) -0.040(6) -0.026(13) -0.017(9)
C31 0.137(12) 0.030(6) 0.115(9) -0.023(6) -0.024(9) -0.009(7)
C32 0.080(7) 0.054(6) 0.062(6) -0.016(5) -0.012(6) 0.006(5)
C33 0.098(8) 0.080(7) 0.104(10) 0.032(7) -0.034(7) 0.008(6)
C34 0.113(9) 0.112(9) 0.075(8) 0.022(7) -0.023(7) 0.016(8)
C35 0.125(10) 0.200(12) 0.056(7) 0.023(8) -0.036(7) 0.009(8)
C36 0.119(9) 0.065(6) 0.142(10) 0.008(6) 0.041(7) 0.023(6)
C37 0.101(8) 0.075(6) 0.097(9) -0.016(6) 0.028(7) 0.013(6)
C38 0.068(9) 0.178(12) 0.138(11) 0.005(9) 0.013(8) 0.039(8)
C39 0.100(8) 0.230(10) 0.067(7) 0.016(12) -0.028(12) -0.050(7)
C40 0.103(8) 0.246(12) 0.105(10) 0.071(12) -0.060(11) -0.049(8)
C41 0.080(8) 0.275(14) 0.200(14) 0.054(18) -0.011(16) -0.097(9)
C42 0.185(14) 0.51(3) 0.24(2) 0.04(2) 0.03(2) -0.144(18)

loop_
_atom_type_symbol
_atom_type_description
_atom_type_scat_dispersion_real
_atom_type_scat_dispersion_imag
_atom_type_scat_source
C C 0.0033 0.0016 'International Tables Vol C Tables 4.2.6.8 and 6.1.1.4'
H H 0.0000 0.0000 'International Tables Vol C Tables 4.2.6.8 and 6.1.1.4'
N N 0.0061 0.0033 'International Tables Vol C Tables 4.2.6.8 and 6.1.1.4'
Si Si 0.0817 0.0704 'International Tables Vol C Tables 4.2.6.8 and 6.1.1.4'
S S 0.1246 0.1234 'International Tables Vol C Tables 4.2.6.8 and 6.1.1.4'
Yb Yb -0.3850 5.5486 'International Tables Vol C Tables 4.2.6.8 and 6.1.1.4'

loop_
_geom_angle_atom_site_label_1
_geom_angle_atom_site_label_2
_geom_angle_atom_site_label_3
_geom_angle
_geom_angle_site_symmetry_1
_geom_angle_site_symmetry_3
_geom_angle_publ_flag
N1 Yb1 N1 107.8(4) 2_565 . ?
N1 Yb1 N2 57.7(3) 2_565 2_565 ?
N1 Yb1 N2 101.3(3) . 2_565 ?
N1 Yb1 N2 101.3(3) 2_565 . ?
N1 Yb1 N2 57.7(3) . . ?
N2 Yb1 N2 146.6(4) 2_565 . ?
N1 Yb1 C1 28.8(2) 2_565 2_565 ?
N1 Yb1 C1 106.4(2) . 2_565 ?
N2 Yb1 C1 28.9(3) 2_565 2_565 ?
N2 Yb1 C1 125.8(3) . 2_565 ?
N1 Yb1 C1 106.4(2) 2_565 . ?
N1 Yb1 C1 28.8(2) . . ?
N2 Yb1 C1 125.8(3) 2_565 . ?
N2 Yb1 C1 29.0(3) . . ?
C1 Yb1 C1 119.4(4) 2_565 . ?
N1 Yb1 S1 98.8(2) 2_565 . ?
N1 Yb1 S1 147.6(2) . . ?
N2 Yb1 S1 108.5(2) 2_565 . ?
N2 Yb1 S1 99.67(19) . . ?
C1 Yb1 S1 105.8(2) 2_565 . ?
C1 Yb1 S1 125.5(2) . . ?
N1 Yb1 S1 147.6(2) 2_565 2_565 ?
N1 Yb1 S1 98.8(2) . 2_565 ?
N2 Yb1 S1 99.67(19) 2_565 2_565 ?
N2 Yb1 S1 108.5(2) . 2_565 ?
C1 Yb1 S1 125.5(2) 2_565 2_565 ?
C1 Yb1 S1 105.8(2) . 2_565 ?
S1 Yb1 S1 64.47(12) . 2_565 ?
N4 Yb2 N4 106.9(3) . 2_565 ?
N4 Yb2 N5 99.9(3) . 2_565 ?
N4 Yb2 N5 58.0(3) 2_565 2_565 ?
N4 Yb2 N5 58.0(3) . . ?
N4 Yb2 N5 99.9(3) 2_565 . ?
N5 Yb2 N5 145.0(4) 2_565 . ?
N4 Yb2 C20 29.9(2) . . ?
N4 Yb2 C20 106.7(2) 2_565 . ?
N5 Yb2 C20 126.1(3) 2_565 . ?
N5 Yb2 C20 28.2(2) . . ?
N4 Yb2 C20 106.7(2) . 2_565 ?
N4 Yb2 C20 29.9(2) 2_565 2_565 ?
N5 Yb2 C20 28.2(2) 2_565 2_565 ?
N5 Yb2 C20 126.1(3) . 2_565 ?
C20 Yb2 C20 121.8(3) . 2_565 ?
N4 Yb2 S1 148.71(16) . 2_565 ?
N4 Yb2 S1 98.60(14) 2_565 2_565 ?
N5 Yb2 S1 109.0(2) 2_565 2_565 ?
N5 Yb2 S1 100.46(19) . 2_565 ?
C20 Yb2 S1 124.8(2) . 2_565 ?
C20 Yb2 S1 104.44(19) 2_565 2_565 ?
N4 Yb2 S1 98.60(14) . . ?
N4 Yb2 S1 148.71(16) 2_565 . ?
N5 Yb2 S1 100.46(19) 2_565 . ?
N5 Yb2 S1 109.0(2) . . ?
C20 Yb2 S1 104.44(19) . . ?
C20 Yb2 S1 124.8(2) 2_565 . ?
S1 Yb2 S1 65.09(11) 2_565 . ?
C39 S1 Yb2 118.8(6) . . ?
C39 S1 Yb1 124.1(6) . . ?
Yb2 S1 Yb1 115.22(6) . . ?
N3 Si1 C15 110.5(4) . . ?
N3 Si1 C14 112.3(4) . . ?
C15 Si1 C14 106.9(5) . . ?
N3 Si1 C16 110.1(4) . . ?
C15 Si1 C16 108.7(5) . . ?
C14 Si1 C16 108.3(6) . . ?
N3 Si2 C18 111.5(6) . . ?
N3 Si2 C17 112.1(4) . . ?
C18 Si2 C17 104.0(6) . . ?
N3 Si2 C19 112.4(4) . . ?
C18 Si2 C19 108.7(6) . . ?
C17 Si2 C19 107.8(5) . . ?
N6 Si3 C34 110.8(4) . . ?
N6 Si3 C33 110.2(4) . . ?
C34 Si3 C33 111.6(5) . . ?
N6 Si3 C35 113.0(4) . . ?
C34 Si3 C35 101.7(5) . . ?
C33 Si3 C35 109.3(5) . . ?
N6 Si4 C37 109.8(4) . . ?
N6 Si4 C38 109.6(4) . . ?
C37 Si4 C38 104.2(5) . . ?
N6 Si4 C36 112.7(4) . . ?
C37 Si4 C36 112.2(4) . . ?
C38 Si4 C36 107.9(5) . . ?
C1 N1 C2 121.8(9) . . ?
C1 N1 Yb1 94.1(7) . . ?
C2 N1 Yb1 144.1(7) . . ?
C1 N2 C8 118.2(9) . . ?
C1 N2 Yb1 93.4(7) . . ?
C8 N2 Yb1 148.4(6) . . ?
C1 N3 Si1 119.2(6) . . ?
C1 N3 Si2 117.4(5) . . ?
Si1 N3 Si2 123.4(4) . . ?
C20 N4 C21 119.6(7) . . ?
C20 N4 Yb2 92.8(5) . . ?
C21 N4 Yb2 147.4(6) . . ?
C20 N5 C27 123.7(8) . . ?
C20 N5 Yb2 92.1(6) . . ?
C27 N5 Yb2 143.6(6) . . ?
C20 N6 Si4 117.0(6) . . ?
C20 N6 Si3 121.0(6) . . ?
Si4 N6 Si3 122.0(5) . . ?
N1 C1 N2 114.8(11) . . ?
N1 C1 N3 120.3(9) . . ?
N2 C1 N3 124.7(10) . . ?
N1 C1 Yb1 57.2(6) . . ?
N2 C1 Yb1 57.7(6) . . ?
N3 C1 Yb1 175.9(7) . . ?
C3 C2 C7 109.7(10) . . ?
C3 C2 N1 109.0(9) . . ?
C7 C2 N1 111.8(9) . . ?
C3 C2 H2A 108.7 . . ?
C7 C2 H2A 108.7 . . ?
N1 C2 H2A 108.7 . . ?
C2 C3 C4 110.9(10) . . ?
C2 C3 H3A 109.5 . . ?
C4 C3 H3A 109.5 . . ?
C2 C3 H3B 109.5 . . ?
C4 C3 H3B 109.5 . . ?
H3A C3 H3B 108.1 . . ?
C5 C4 C3 110.1(12) . . ?
C5 C4 H4A 109.6 . . ?
C3 C4 H4A 109.6 . . ?
C5 C4 H4B 109.6 . . ?
C3 C4 H4B 109.6 . . ?
H4A C4 H4B 108.2 . . ?
C4 C5 C6 107.6(14) . . ?
C4 C5 H5A 110.2 . . ?
C6 C5 H5A 110.2 . . ?
C4 C5 H5B 110.2 . . ?
C6 C5 H5B 110.2 . . ?
H5A C5 H5B 108.5 . . ?
C5 C6 C7 109.4(11) . . ?
C5 C6 H6A 109.8 . . ?
C7 C6 H6A 109.8 . . ?
C5 C6 H6B 109.8 . . ?
C7 C6 H6B 109.8 . . ?
H6A C6 H6B 108.2 . . ?
C2 C7 C6 110.3(10) . . ?
C2 C7 H7A 109.6 . . ?
C6 C7 H7A 109.6 . . ?
C2 C7 H7B 109.6 . . ?
C6 C7 H7B 109.6 . . ?
H7A C7 H7B 108.1 . . ?
C9 C8 C13 107.9(9) . . ?
C9 C8 N2 112.8(8) . . ?
C13 C8 N2 108.1(8) . . ?
C9 C8 H8A 109.3 . . ?
C13 C8 H8A 109.3 . . ?
N2 C8 H8A 109.3 . . ?
C10 C9 C8 112.0(10) . . ?
C10 C9 H9A 109.2 . . ?
C8 C9 H9A 109.2 . . ?
C10 C9 H9B 109.2 . . ?
C8 C9 H9B 109.2 . . ?
H9A C9 H9B 107.9 . . ?
C9 C10 C11 114.4(11) . . ?
C9 C10 H10A 108.7 . . ?
C11 C10 H10A 108.7 . . ?
C9 C10 H10B 108.7 . . ?
C11 C10 H10B 108.7 . . ?
H10A C10 H10B 107.6 . . ?
C12 C11 C10 107.8(10) . . ?
C12 C11 H11A 110.1 . . ?
C10 C11 H11A 110.1 . . ?
C12 C11 H11B 110.1 . . ?
C10 C11 H11B 110.1 . . ?
H11A C11 H11B 108.5 . . ?
C13 C12 C11 106.3(10) . . ?
C13 C12 H12A 110.5 . . ?
C11 C12 H12A 110.5 . . ?
C13 C12 H12B 110.5 . . ?
C11 C12 H12B 110.5 . . ?
H12A C12 H12B 108.7 . . ?
C8 C13 C12 112.3(8) . . ?
C8 C13 H13A 109.1 . . ?
C12 C13 H13A 109.1 . . ?
C8 C13 H13B 109.1 . . ?
C12 C13 H13B 109.1 . . ?
H13A C13 H13B 107.9 . . ?
Si1 C14 H14A 109.5 . . ?
Si1 C14 H14B 109.5 . . ?
H14A C14 H14B 109.5 . . ?
Si1 C14 H14C 109.5 . . ?
H14A C14 H14C 109.5 . . ?
H14B C14 H14C 109.5 . . ?
Si1 C15 H15A 109.5 . . ?
Si1 C15 H15B 109.5 . . ?
H15A C15 H15B 109.5 . . ?
Si1 C15 H15C 109.5 . . ?
H15A C15 H15C 109.5 . . ?
H15B C15 H15C 109.5 . . ?
Si1 C16 H16A 109.5 . . ?
Si1 C16 H16B 109.5 . . ?
H16A C16 H16B 109.5 . . ?
Si1 C16 H16C 109.5 . . ?
H16A C16 H16C 109.5 . . ?
H16B C16 H16C 109.5 . . ?
Si2 C17 H17A 109.5 . . ?
Si2 C17 H17B 109.5 . . ?
H17A C17 H17B 109.5 . . ?
Si2 C17 H17C 109.5 . . ?
H17A C17 H17C 109.5 . . ?
H17B C17 H17C 109.5 . . ?
Si2 C18 H18A 109.5 . . ?
Si2 C18 H18B 109.5 . . ?
H18A C18 H18B 109.5 . . ?
Si2 C18 H18C 109.5 . . ?
H18A C18 H18C 109.5 . . ?
H18B C18 H18C 109.5 . . ?
Si2 C19 H19A 109.5 . . ?
Si2 C19 H19B 109.5 . . ?
H19A C19 H19B 109.5 . . ?
Si2 C19 H19C 109.5 . . ?
H19A C19 H19C 109.5 . . ?
H19B C19 H19C 109.5 . . ?
N5 C20 N4 116.8(9) . . ?
N5 C20 N6 121.7(9) . . ?
N4 C20 N6 121.4(8) . . ?
N5 C20 Yb2 59.7(5) . . ?
N4 C20 Yb2 57.3(4) . . ?
N6 C20 Yb2 177.5(7) . . ?
N4 C21 C22 112.2(7) . . ?
N4 C21 C26 106.9(7) . . ?
C22 C21 C26 108.4(7) . . ?
N4 C21 H21A 109.8 . . ?
C22 C21 H21A 109.8 . . ?
C26 C21 H21A 109.8 . . ?
C21 C22 C23 113.2(9) . . ?
C21 C22 H22A 108.9 . . ?
C23 C22 H22A 108.9 . . ?
C21 C22 H22B 108.9 . . ?
C23 C22 H22B 108.9 . . ?
H22A C22 H22B 107.8 . . ?
C24 C23 C22 111.4(12) . . ?
C24 C23 H23A 109.4 . . ?
C22 C23 H23A 109.4 . . ?
C24 C23 H23B 109.4 . . ?
C22 C23 H23B 109.4 . . ?
H23A C23 H23B 108.0 . . ?
C23 C24 C25 108.2(10) . . ?
C23 C24 H24A 110.1 . . ?
C25 C24 H24A 110.1 . . ?
C23 C24 H24B 110.1 . . ?
C25 C24 H24B 110.1 . . ?
H24A C24 H24B 108.4 . . ?
C26 C25 C24 114.9(10) . . ?
C26 C25 H25A 108.5 . . ?
C24 C25 H25A 108.5 . . ?
C26 C25 H25B 108.5 . . ?
C24 C25 H25B 108.5 . . ?
H25A C25 H25B 107.5 . . ?
C25 C26 C21 112.7(10) . . ?
C25 C26 H26A 109.1 . . ?
C21 C26 H26A 109.1 . . ?
C25 C26 H26B 109.1 . . ?
C21 C26 H26B 109.1 . . ?
H26A C26 H26B 107.8 . . ?
N5 C27 C32 114.7(7) . . ?
N5 C27 C28 112.8(8) . . ?
C32 C27 C28 106.2(8) . . ?
N5 C27 H27A 107.6 . . ?
C32 C27 H27A 107.6 . . ?
C28 C27 H27A 107.6 . . ?
C29 C28 C27 112.6(9) . . ?
C29 C28 H28A 109.1 . . ?
C27 C28 H28A 109.1 . . ?
C29 C28 H28B 109.1 . . ?
C27 C28 H28B 109.1 . . ?
H28A C28 H28B 107.8 . . ?
C30 C29 C28 112.5(10) . . ?
C30 C29 H29A 109.1 . . ?
C28 C29 H29A 109.1 . . ?
C30 C29 H29B 109.1 . . ?
C28 C29 H29B 109.1 . . ?
H29A C29 H29B 107.8 . . ?
C31 C30 C29 111.4(11) . . ?
C31 C30 H30A 109.3 . . ?
C29 C30 H30A 109.3 . . ?
C31 C30 H30B 109.3 . . ?
C29 C30 H30B 109.3 . . ?
H30A C30 H30B 108.0 . . ?
C32 C31 C30 110.1(10) . . ?
C32 C31 H31A 109.6 . . ?
C30 C31 H31A 109.6 . . ?
C32 C31 H31B 109.6 . . ?
C30 C31 H31B 109.6 . . ?
H31A C31 H31B 108.2 . . ?
C31 C32 C27 116.6(8) . . ?
C31 C32 H32A 108.1 . . ?
C27 C32 H32A 108.1 . . ?
C31 C32 H32B 108.1 . . ?
C27 C32 H32B 108.1 . . ?
H32A C32 H32B 107.3 . . ?
Si3 C33 H33A 109.5 . . ?
Si3 C33 H33B 109.5 . . ?
H33A C33 H33B 109.5 . . ?
Si3 C33 H33C 109.5 . . ?
H33A C33 H33C 109.5 . . ?
H33B C33 H33C 109.5 . . ?
Si3 C34 H34A 109.5 . . ?
Si3 C34 H34B 109.5 . . ?
H34A C34 H34B 109.5 . . ?
Si3 C34 H34C 109.5 . . ?
H34A C34 H34C 109.5 . . ?
H34B C34 H34C 109.5 . . ?
Si3 C35 H35A 109.5 . . ?
Si3 C35 H35B 109.5 . . ?
H35A C35 H35B 109.5 . . ?
Si3 C35 H35C 109.5 . . ?
H35A C35 H35C 109.5 . . ?
H35B C35 H35C 109.5 . . ?
Si4 C36 H36A 109.5 . . ?
Si4 C36 H36B 109.5 . . ?
H36A C36 H36B 109.5 . . ?
Si4 C36 H36C 109.5 . . ?
H36A C36 H36C 109.5 . . ?
H36B C36 H36C 109.5 . . ?
Si4 C37 H37A 109.5 . . ?
Si4 C37 H37B 109.5 . . ?
H37A C37 H37B 109.5 . . ?
Si4 C37 H37C 109.5 . . ?
H37A C37 H37C 109.5 . . ?
H37B C37 H37C 109.5 . . ?
Si4 C38 H38A 109.5 . . ?
Si4 C38 H38B 109.5 . . ?
H38A C38 H38B 109.5 . . ?
Si4 C38 H38C 109.5 . . ?
H38A C38 H38C 109.5 . . ?
H38B C38 H38C 109.5 . . ?
C40 C39 S1 120.7(9) . . ?
C40 C39 H39A 107.1 . . ?
S1 C39 H39A 107.1 . . ?
C40 C39 H39B 107.1 . . ?
S1 C39 H39B 107.1 . . ?
H39A C39 H39B 106.8 . . ?
C39 C40 C41 112.7(10) . . ?
C39 C40 H40A 109.1 . . ?
C41 C40 H40A 109.1 . . ?
C39 C40 H40B 109.1 . . ?
C41 C40 H40B 109.1 . . ?
H40A C40 H40B 107.8 . . ?
C42 C41 C40 104.3(11) . . ?
C42 C41 H41A 110.9 . . ?
C40 C41 H41A 110.9 . . ?
C42 C41 H41B 110.9 . . ?
C40 C41 H41B 110.9 . . ?
H41A C41 H41B 108.9 . . ?
C41 C42 H42A 109.5 . . ?
C41 C42 H42B 109.5 . . ?
H42A C42 H42B 109.5 . . ?
C41 C42 H42C 109.5 . . ?
H42A C42 H42C 109.5 . . ?
H42B C42 H42C 109.5 . . ?

loop_
_geom_bond_atom_site_label_1
_geom_bond_atom_site_label_2
_geom_bond_distance
_geom_bond_site_symmetry_2
_geom_bond_publ_flag
Yb1 N1 2.309(8) 2_565 ?
Yb1 N1 2.309(8) . ?
Yb1 N2 2.320(9) 2_565 ?
Yb1 N2 2.320(9) . ?
Yb1 C1 2.741(11) 2_565 ?
Yb1 C1 2.741(11) . ?
Yb1 S1 2.808(4) . ?
Yb1 S1 2.808(4) 2_565 ?
Yb2 N4 2.324(6) . ?
Yb2 N4 2.324(6) 2_565 ?
Yb2 N5 2.386(7) 2_565 ?
Yb2 N5 2.386(7) . ?
Yb2 C20 2.760(10) . ?
Yb2 C20 2.760(10) 2_565 ?
Yb2 S1 2.784(4) 2_565 ?
Yb2 S1 2.784(4) . ?
S1 C39 1.785(8) . ?
Si1 N3 1.740(7) . ?
Si1 C15 1.801(10) . ?
Si1 C14 1.832(10) . ?
Si1 C16 1.838(10) . ?
Si2 N3 1.749(7) . ?
Si2 C18 1.793(11) . ?
Si2 C17 1.801(10) . ?
Si2 C19 1.852(10) . ?
Si3 N6 1.747(8) . ?
Si3 C34 1.838(10) . ?
Si3 C33 1.880(9) . ?
Si3 C35 1.887(10) . ?
Si4 N6 1.745(8) . ?
Si4 C37 1.801(9) . ?
Si4 C38 1.802(10) . ?
Si4 C36 1.863(7) . ?
N1 C1 1.322(10) . ?
N1 C2 1.500(11) . ?
N2 C1 1.329(10) . ?
N2 C8 1.517(11) . ?
N3 C1 1.515(11) . ?
N4 C20 1.377(11) . ?
N4 C21 1.464(8) . ?
N5 C20 1.303(10) . ?
N5 C27 1.455(9) . ?
N6 C20 1.491(11) . ?
C2 C3 1.457(12) . ?
C2 C7 1.490(12) . ?
C2 H2A 0.9800 . ?
C3 C4 1.563(13) . ?
C3 H3A 0.9700 . ?
C3 H3B 0.9700 . ?
C4 C5 1.469(16) . ?
C4 H4A 0.9700 . ?
C4 H4B 0.9700 . ?
C5 C6 1.511(17) . ?
C5 H5A 0.9700 . ?
C5 H5B 0.9700 . ?
C6 C7 1.557(14) . ?
C6 H6A 0.9700 . ?
C6 H6B 0.9700 . ?
C7 H7A 0.9700 . ?
C7 H7B 0.9700 . ?
C8 C9 1.488(12) . ?
C8 C13 1.493(10) . ?
C8 H8A 0.9800 . ?
C9 C10 1.426(13) . ?
C9 H9A 0.9700 . ?
C9 H9B 0.9700 . ?
C10 C11 1.548(14) . ?
C10 H10A 0.9700 . ?
C10 H10B 0.9700 . ?
C11 C12 1.541(13) . ?
C11 H11A 0.9700 . ?
C11 H11B 0.9700 . ?
C12 C13 1.533(11) . ?
C12 H12A 0.9700 . ?
C12 H12B 0.9700 . ?
C13 H13A 0.9700 . ?
C13 H13B 0.9700 . ?
C14 H14A 0.9600 . ?
C14 H14B 0.9600 . ?
C14 H14C 0.9600 . ?
C15 H15A 0.9600 . ?
C15 H15B 0.9600 . ?
C15 H15C 0.9600 . ?
C16 H16A 0.9600 . ?
C16 H16B 0.9600 . ?
C16 H16C 0.9600 . ?
C17 H17A 0.9600 . ?
C17 H17B 0.9600 . ?
C17 H17C 0.9600 . ?
C18 H18A 0.9600 . ?
C18 H18B 0.9600 . ?
C18 H18C 0.9600 . ?
C19 H19A 0.9600 . ?
C19 H19B 0.9600 . ?
C19 H19C 0.9600 . ?
C21 C22 1.476(11) . ?
C21 C26 1.540(11) . ?
C21 H21A 0.9800 . ?
C22 C23 1.536(14) . ?
C22 H22A 0.9700 . ?
C22 H22B 0.9700 . ?
C23 C24 1.451(16) . ?
C23 H23A 0.9700 . ?
C23 H23B 0.9700 . ?
C24 C25 1.571(14) . ?
C24 H24A 0.9700 . ?
C24 H24B 0.9700 . ?
C25 C26 1.448(12) . ?
C25 H25A 0.9700 . ?
C25 H25B 0.9700 . ?
C26 H26A 0.9700 . ?
C26 H26B 0.9700 . ?
C27 C32 1.483(11) . ?
C27 C28 1.494(10) . ?
C27 H27A 0.9800 . ?
C28 C29 1.490(11) . ?
C28 H28A 0.9700 . ?
C28 H28B 0.9700 . ?
C29 C30 1.469(14) . ?
C29 H29A 0.9700 . ?
C29 H29B 0.9700 . ?
C30 C31 1.453(16) . ?
C30 H30A 0.9700 . ?
C30 H30B 0.9700 . ?
C31 C32 1.450(10) . ?
C31 H31A 0.9700 . ?
C31 H31B 0.9700 . ?
C32 H32A 0.9700 . ?
C32 H32B 0.9700 . ?
C33 H33A 0.9600 . ?
C33 H33B 0.9600 . ?
C33 H33C 0.9600 . ?
C34 H34A 0.9600 . ?
C34 H34B 0.9600 . ?
C34 H34C 0.9600 . ?
C35 H35A 0.9600 . ?
C35 H35B 0.9600 . ?
C35 H35C 0.9600 . ?
C36 H36A 0.9600 . ?
C36 H36B 0.9600 . ?
C36 H36C 0.9600 . ?
C37 H37A 0.9600 . ?
C37 H37B 0.9600 . ?
C37 H37C 0.9600 . ?
C38 H38A 0.9600 . ?
C38 H38B 0.9600 . ?
C38 H38C 0.9600 . ?
C39 C40 1.385(10) . ?
C39 H39A 0.9700 . ?
C39 H39B 0.9700 . ?
C40 C41 1.585(11) . ?
C40 H40A 0.9700 . ?
C40 H40B 0.9700 . ?
C41 C42 1.390(14) . ?
C41 H41A 0.9700 . ?
C41 H41B 0.9700 . ?
C42 H42A 0.9600 . ?
C42 H42B 0.9600 . ?
C42 H42C 0.9600 . ?
